data_4517262
loop_
_publ_author_name
'Adam Duong'
'Sanil Rajak'
'Alexandre A. Tremblay'
'Thierry Maris'
'James D. Wuest'

_publ_contact_author_email thierry.maris@umontreal.ca
_publ_contact_author_id_orcid 0000-0001-9731-4046
_publ_contact_author_name 'Thierry Maris'
_publ_contact_author_phone '514 340 4711 2579'
_publ_section_title
;
 Molecular Organization in Crystals of Bis(diaminotriazinyl)- Substituted
 Derivatives of Benzene, Pyridine, and Pyrazine
;
_journal_name_full 'Crystal growth and Design'
_journal_page_first 1299
_journal_paper_doi 10.1021/acs.cgd.8b01694
_journal_volume 19
_journal_year 2019
_chemical_formula_moiety 'C11 H13 N11, 2(C2 F3 O2), 2(H2 O)'
_chemical_formula_sum 'C15 H17 F6 N11 O6'
_chemical_formula_weight 561.40
_chemical_name_common
;
 2,4-diamino-6-[4-(4,6-diamino-1,3,5-triazin-5-ium-2-yl)pyridin-2-yl]
-1,3,5-triazin-1-ium bis(trifluoroacetate) dihydrate
;
_chemical_name_systematic
;
 2,4-diamino-6-[4-(4,6-diamino-1,3,5-triazin-5-ium-2-yl)pyridin-2-yl]
-1,3,5-triazin-1-ium bis(trifluoroacetate) dihydrate
;
_space_group_crystal_system triclinic
_space_group_IT_number 2
_space_group_name_Hall '-P 1'
_space_group_name_H-M_alt 'P -1'
_atom_sites_solution_hydrogens mixed
_atom_sites_solution_primary direct
_audit_creation_date 2017-08-27
_audit_creation_method
;
Olex2 1.2
(compiled 2017.08.10 svn.r3458 for OlexSys, GUI svn.r5381)
;
_cell_angle_alpha 78.822(2)
_cell_angle_beta 85.8490(10)
_cell_angle_gamma 82.793(2)
_cell_formula_units_Z 2
_cell_length_a 4.8558(2)
_cell_length_b 13.2314(5)
_cell_length_c 17.8274(6)
_cell_measurement_reflns_used 9459
_cell_measurement_temperature 150
_cell_measurement_theta_max 69.791
_cell_measurement_theta_min 2.530
_cell_volume 1113.43(7)
_computing_cell_refinement
;
SAINT (2009) Release V7.68A; Integration Software for Single Crystal Data. 
Bruker AXS Inc., Madison, WI 53719-1173.'
;
_computing_data_collection
;
 APEX2 (2009) ; Bruker Molecular Analysis Research Tool.
 Bruker AXS Inc., Madison, WI 53719-1173.
;
_computing_data_reduction
;
SAINT (2009) Release V7.68A; Integration Software for Single Crystal Data. 
Bruker AXS Inc., Madison, WI 53719-1173.'
;
_computing_molecular_graphics 'Olex2 (Dolomanov et al., 2009)'
_computing_publication_material 'Olex2 (Dolomanov et al., 2009)'
_computing_structure_refinement 'ShelXL (Sheldrick, 2015)'
_computing_structure_solution 'ShelXS (Sheldrick, 2008)'
_diffrn_ambient_temperature 150
_diffrn_detector 'CCD Area detector'
_diffrn_detector_area_resol_mean 8.3
_diffrn_detector_type 'Bruker Platinum 100'
_diffrn_measured_fraction_theta_full 0.992
_diffrn_measured_fraction_theta_max 0.980
_diffrn_measurement_device 'k-geometry diffractometer'
_diffrn_measurement_device_type 'Bruker X8Proteum'
_diffrn_measurement_method '\w scans'
_diffrn_radiation_collimation 'Focusing mirrors'
_diffrn_radiation_monochromator 'Helios Optics'
_diffrn_radiation_probe x-ray
_diffrn_radiation_type CuK\a
_diffrn_radiation_wavelength 1.54178
_diffrn_reflns_av_R_equivalents 0.0396
_diffrn_reflns_av_unetI/netI 0.0344
_diffrn_reflns_Laue_measured_fraction_full 0.992
_diffrn_reflns_Laue_measured_fraction_max 0.980
_diffrn_reflns_limit_h_max 5
_diffrn_reflns_limit_h_min -5
_diffrn_reflns_limit_k_max 12
_diffrn_reflns_limit_k_min -16
_diffrn_reflns_limit_l_max 21
_diffrn_reflns_limit_l_min -21
_diffrn_reflns_number 18765
_diffrn_reflns_point_group_measured_fraction_full 0.992
_diffrn_reflns_point_group_measured_fraction_max 0.980
_diffrn_reflns_theta_full 67.679
_diffrn_reflns_theta_max 70.114
_diffrn_reflns_theta_min 2.529
_diffrn_source 'Bruker Microstar Rotating Anode'
_diffrn_source_target Cu
_diffrn_source_type 'Rotating Anode'
_exptl_absorpt_coefficient_mu 1.450
_exptl_absorpt_correction_T_max 0.7533
_exptl_absorpt_correction_T_min 0.5778
_exptl_absorpt_correction_type multi-scan
_exptl_absorpt_process_details
;'SADABS-2008/1 (Bruker,2008) was used for absorption correction. 
wR2(int) was 0.0722 before and 0.0552 after correction. 
The Ratio of minimum to maximum transmission is 0.7670. 
The \l/2 correction factor is 0.0015.'
;
_exptl_crystal_colour 'clear light colourless'
_exptl_crystal_colour_lustre clear
_exptl_crystal_colour_modifier light
_exptl_crystal_colour_primary colourless
_exptl_crystal_density_diffrn 1.675
_exptl_crystal_description block
_exptl_crystal_F_000 572
_exptl_crystal_size_max 0.09
_exptl_crystal_size_mid 0.09
_exptl_crystal_size_min 0.06
_refine_diff_density_max 0.498
_refine_diff_density_min -0.352
_refine_diff_density_rms 0.053
_refine_ls_extinction_coef .
_refine_ls_extinction_method none
_refine_ls_goodness_of_fit_ref 1.045
_refine_ls_hydrogen_treatment mixed
_refine_ls_matrix_type full
_refine_ls_number_parameters 365
_refine_ls_number_reflns 4127
_refine_ls_number_restraints 17
_refine_ls_restrained_S_all 1.654
_refine_ls_R_factor_all 0.0445
_refine_ls_R_factor_gt 0.0415
_refine_ls_shift/su_max 0.000
_refine_ls_shift/su_mean 0.000
_refine_ls_structure_factor_coef Fsqd
_refine_ls_weighting_details 'w=1/[\s^2^(Fo^2^)+(0.0704P)^2^+0.4283P] where P=(Fo^2^+2Fc^2^)/3'
_refine_ls_weighting_scheme calc
_refine_ls_wR_factor_gt 0.1155
_refine_ls_wR_factor_ref 0.1194
_reflns_Friedel_coverage 0.000
_reflns_Friedel_fraction_full .
_reflns_Friedel_fraction_max .
_reflns_number_gt 3760
_reflns_number_total 4127
_reflns_threshold_expression 'I > 2\s(I)'
_cod_data_source_file 5_adam68.cif
_cod_data_source_block adam68
_cod_database_code 4517262

loop_
_space_group_symop_id
_space_group_symop_operation_xyz
1 'x, y, z'
2 '-x, -y, -z'

loop_
_atom_site_label
_atom_site_type_symbol
_atom_site_fract_x
_atom_site_fract_y
_atom_site_fract_z
_atom_site_U_iso_or_equiv
_atom_site_adp_type
_atom_site_occupancy
_atom_site_site_symmetry_order
_atom_site_calc_flag
_atom_site_refinement_flags_posn
_atom_site_refinement_flags_adp
_atom_site_refinement_flags_occupancy
_atom_site_disorder_assembly
_atom_site_disorder_group
N1 N 0.0115(3) 0.07097(10) 0.23057(7) 0.0240(3) Uani 1 1 d . . . . .
N2 N 0.4401(3) 0.04777(9) 0.12948(7) 0.0214(3) Uani 1 1 d . . . . .
H2 H 0.347311 -0.003993 0.151618 0.026 Uiso 1 1 calc R . . . .
N3 N 0.7951(3) 0.11093(9) 0.04333(7) 0.0222(3) Uani 1 1 d . . . . .
N4 N 0.4899(3) 0.22438(10) 0.11169(7) 0.0231(3) Uani 1 1 d . . . . .
N5 N 0.7371(3) -0.06209(10) 0.06664(8) 0.0263(3) Uani 1 1 d . . . . .
H5A H 0.878436 -0.073514 0.034422 0.032 Uiso 1 1 calc DR . . . .
H5B H 0.647313 -0.113828 0.090454 0.032 Uiso 1 1 calc DR . . . .
N6 N 0.8300(3) 0.28504(10) 0.02586(8) 0.0268(3) Uani 1 1 d . . . . .
H6A H 0.970968 0.276941 -0.007151 0.032 Uiso 1 1 calc DR . . . .
H6B H 0.772930 0.346924 0.036114 0.032 Uiso 1 1 calc DR . . . .
N7 N -0.4302(3) 0.35554(10) 0.36479(7) 0.0232(3) Uani 1 1 d . . . . .
N8 N -0.3682(3) 0.53104(10) 0.35834(7) 0.0234(3) Uani 1 1 d . . . . .
H8 H -0.421709 0.590784 0.372632 0.028 Uiso 1 1 calc R . . . .
N9 N -0.0653(3) 0.43185(10) 0.28460(7) 0.0229(3) Uani 1 1 d . . . . .
N10 N -0.7083(3) 0.45637(10) 0.43869(7) 0.0260(3) Uani 1 1 d . . . . .
H10A H -0.799762 0.403221 0.458313 0.031 Uiso 1 1 calc R . . . .
H10B H -0.754550 0.516314 0.453314 0.031 Uiso 1 1 calc R . . . .
N11 N -0.0195(3) 0.60380(10) 0.27891(8) 0.0266(3) Uani 1 1 d . . . . .
H11A H 0.122817 0.598998 0.245811 0.032 Uiso 1 1 calc R . . . .
H11B H -0.074894 0.663269 0.293448 0.032 Uiso 1 1 calc R . . . .
C1 C -0.1897(3) 0.07870(12) 0.28485(9) 0.0255(3) Uani 1 1 d . . . . .
H1 H -0.282596 0.019430 0.304848 0.031 Uiso 1 1 calc R . . . .
C2 C -0.2710(3) 0.16880(12) 0.31378(8) 0.0237(3) Uani 1 1 d . . . . .
H2A H -0.416415 0.170827 0.352267 0.028 Uiso 1 1 calc R . . . .
C3 C -0.1357(3) 0.25573(11) 0.28536(8) 0.0216(3) Uani 1 1 d . . . . .
C4 C 0.0742(3) 0.24979(11) 0.22856(8) 0.0224(3) Uani 1 1 d . . . . .
H4 H 0.170198 0.307916 0.207497 0.027 Uiso 1 1 calc R . . . .
C5 C 0.1390(3) 0.15621(11) 0.20359(8) 0.0210(3) Uani 1 1 d . . . . .
C6 C 0.3665(3) 0.14443(11) 0.14481(8) 0.0206(3) Uani 1 1 d . . . . .
C7 C 0.7044(3) 0.20459(11) 0.05991(8) 0.0215(3) Uani 1 1 d . . . . .
C8 C 0.6603(3) 0.03206(11) 0.07917(8) 0.0213(3) Uani 1 1 d . . . . .
C9 C -0.2155(3) 0.35462(11) 0.31389(8) 0.0215(3) Uani 1 1 d . . . . .
C10 C -0.5029(3) 0.44622(11) 0.38758(8) 0.0224(3) Uani 1 1 d . . . . .
C11 C -0.1499(3) 0.52180(12) 0.30677(8) 0.0222(3) Uani 1 1 d . . . . .
O1 O -0.8827(3) 0.65326(9) 0.47614(8) 0.0372(3) Uani 1 1 d . . . . .
O2 O -0.5227(3) 0.71475(9) 0.40504(7) 0.0370(3) Uani 1 1 d . . . . .
C12 C -0.7358(3) 0.72165(12) 0.44784(9) 0.0275(3) Uani 1 1 d . . . . .
C13 C -0.8252(4) 0.83071(14) 0.46637(11) 0.0374(4) Uani 1 1 d D . . . .
F1A F -1.0064(3) 0.82707(11) 0.52814(9) 0.0534(4) Uani 0.886(2) 1 d D . P A 1
F2A F -0.6137(3) 0.87162(15) 0.48559(12) 0.0612(5) Uani 0.886(2) 1 d D . P A 1
F3A F -0.9518(5) 0.89071(11) 0.40981(9) 0.0761(7) Uani 0.886(2) 1 d D . P A 1
F1B F -1.080(2) 0.8594(9) 0.4739(7) 0.0534(4) Uani 0.114(2) 1 d D . P A 2
F2B F -0.736(3) 0.9047(8) 0.3989(7) 0.0612(5) Uani 0.114(2) 1 d D . P A 2
F3B F -0.681(4) 0.8700(12) 0.5062(10) 0.0761(7) Uani 0.114(2) 1 d D . P A 2
O3 O 0.4167(2) 0.65546(9) 0.17138(7) 0.0344(3) Uani 1 1 d . . . . .
O4 O 0.7126(2) 0.73005(8) 0.08249(7) 0.0337(3) Uani 1 1 d . . . . .
C14 C 0.6018(3) 0.65569(11) 0.12009(9) 0.0245(3) Uani 1 1 d . . . . .
C15 C 0.7183(3) 0.55004(12) 0.09918(9) 0.0267(3) Uani 1 1 d . . . . .
F4 F 0.5894(2) 0.47085(7) 0.13621(7) 0.0439(3) Uani 1 1 d . . . . .
F5 F 0.98764(19) 0.52727(7) 0.11264(6) 0.0343(2) Uani 1 1 d . . . . .
F6 F 0.6997(2) 0.55245(8) 0.02374(6) 0.0425(3) Uani 1 1 d . . . . .
O5 O 0.2874(3) 0.85267(9) 0.19933(7) 0.0328(3) Uani 1 1 d D . . . .
H5C H 0.142(5) 0.8527(19) 0.2267(14) 0.049 Uiso 1 1 d R . . . .
H5D H 0.315(5) 0.792(2) 0.1871(13) 0.049 Uiso 1 1 d R . . . .
O6 O -0.2298(3) 0.82253(9) 0.28338(8) 0.0331(3) Uani 1 1 d D . . . .
H6C H -0.297(5) 0.8098(19) 0.3324(15) 0.050 Uiso 1 1 d R . . . .
H6D H -0.387(5) 0.8356(19) 0.2598(14) 0.050 Uiso 1 1 d R . . . .

loop_
_atom_site_aniso_label
_atom_site_aniso_U_11
_atom_site_aniso_U_22
_atom_site_aniso_U_33
_atom_site_aniso_U_23
_atom_site_aniso_U_13
_atom_site_aniso_U_12
N1 0.0257(6) 0.0207(6) 0.0251(6) -0.0042(5) 0.0034(5) -0.0040(5)
N2 0.0228(6) 0.0171(6) 0.0246(6) -0.0055(5) 0.0060(5) -0.0048(5)
N3 0.0234(6) 0.0178(6) 0.0250(6) -0.0046(5) 0.0061(5) -0.0036(5)
N4 0.0240(6) 0.0191(6) 0.0257(6) -0.0053(5) 0.0058(5) -0.0033(5)
N5 0.0291(7) 0.0174(6) 0.0319(7) -0.0066(5) 0.0125(5) -0.0051(5)
N6 0.0290(7) 0.0180(6) 0.0329(7) -0.0062(5) 0.0119(5) -0.0059(5)
N7 0.0241(6) 0.0201(6) 0.0250(6) -0.0054(5) 0.0069(5) -0.0035(5)
N8 0.0245(6) 0.0179(6) 0.0269(6) -0.0049(5) 0.0074(5) -0.0030(5)
N9 0.0240(6) 0.0199(6) 0.0246(6) -0.0048(5) 0.0058(5) -0.0045(5)
N10 0.0270(7) 0.0206(6) 0.0296(7) -0.0064(5) 0.0106(5) -0.0044(5)
N11 0.0276(7) 0.0196(6) 0.0319(7) -0.0053(5) 0.0105(5) -0.0061(5)
C1 0.0283(8) 0.0217(7) 0.0262(7) -0.0034(6) 0.0047(6) -0.0069(6)
C2 0.0233(7) 0.0245(7) 0.0223(7) -0.0034(6) 0.0058(6) -0.0048(6)
C3 0.0225(7) 0.0201(7) 0.0222(7) -0.0047(5) 0.0009(5) -0.0023(5)
C4 0.0219(7) 0.0207(7) 0.0242(7) -0.0036(6) 0.0034(6) -0.0040(5)
C5 0.0213(7) 0.0187(7) 0.0223(7) -0.0034(5) 0.0016(6) -0.0027(5)
C6 0.0210(7) 0.0193(7) 0.0213(7) -0.0042(5) 0.0006(5) -0.0022(5)
C7 0.0215(7) 0.0198(7) 0.0232(7) -0.0052(5) 0.0025(5) -0.0030(5)
C8 0.0216(7) 0.0201(7) 0.0224(7) -0.0052(5) 0.0014(5) -0.0024(5)
C9 0.0214(7) 0.0220(7) 0.0203(7) -0.0031(5) 0.0024(5) -0.0024(5)
C10 0.0217(7) 0.0212(7) 0.0230(7) -0.0027(6) 0.0033(5) -0.0026(5)
C11 0.0215(7) 0.0225(7) 0.0219(7) -0.0033(5) 0.0033(5) -0.0031(5)
O1 0.0328(6) 0.0311(6) 0.0489(7) -0.0129(5) 0.0151(5) -0.0094(5)
O2 0.0430(7) 0.0246(6) 0.0418(7) -0.0069(5) 0.0177(5) -0.0076(5)
C12 0.0286(8) 0.0248(8) 0.0289(8) -0.0063(6) 0.0016(6) -0.0017(6)
C13 0.0395(10) 0.0306(9) 0.0443(10) -0.0146(8) -0.0050(8) 0.0010(7)
F1A 0.0556(8) 0.0495(8) 0.0561(9) -0.0260(7) 0.0135(7) 0.0062(6)
F2A 0.0535(9) 0.0490(8) 0.0941(15) -0.0416(9) 0.0054(8) -0.0166(7)
F3A 0.1327(18) 0.0359(7) 0.0555(9) -0.0121(6) -0.0421(10) 0.0333(9)
F1B 0.0556(8) 0.0495(8) 0.0561(9) -0.0260(7) 0.0135(7) 0.0062(6)
F2B 0.0535(9) 0.0490(8) 0.0941(15) -0.0416(9) 0.0054(8) -0.0166(7)
F3B 0.1327(18) 0.0359(7) 0.0555(9) -0.0121(6) -0.0421(10) 0.0333(9)
O3 0.0349(6) 0.0307(6) 0.0393(7) -0.0121(5) 0.0174(5) -0.0125(5)
O4 0.0386(7) 0.0204(6) 0.0417(7) -0.0074(5) 0.0183(5) -0.0104(5)
C14 0.0238(7) 0.0231(8) 0.0280(8) -0.0071(6) 0.0038(6) -0.0079(6)
C15 0.0275(8) 0.0207(7) 0.0333(8) -0.0065(6) 0.0003(6) -0.0064(6)
F4 0.0410(6) 0.0213(5) 0.0689(8) -0.0042(5) 0.0057(5) -0.0133(4)
F5 0.0275(5) 0.0324(5) 0.0431(6) -0.0094(4) -0.0003(4) -0.0008(4)
F6 0.0547(7) 0.0391(6) 0.0377(6) -0.0203(5) -0.0087(5) 0.0037(5)
O5 0.0326(6) 0.0230(6) 0.0425(7) -0.0081(5) 0.0133(5) -0.0081(5)
O6 0.0321(6) 0.0293(6) 0.0376(7) -0.0053(5) 0.0078(5) -0.0088(5)

loop_
_atom_type_symbol
_atom_type_description
_atom_type_scat_dispersion_real
_atom_type_scat_dispersion_imag
_atom_type_scat_source
C C 0.0181 0.0091 'International Tables Vol C Tables 4.2.6.8 and 6.1.1.4'
H H 0.0000 0.0000 'International Tables Vol C Tables 4.2.6.8 and 6.1.1.4'
N N 0.0311 0.0180 'International Tables Vol C Tables 4.2.6.8 and 6.1.1.4'
O O 0.0492 0.0322 'International Tables Vol C Tables 4.2.6.8 and 6.1.1.4'
F F 0.0727 0.0534 'International Tables Vol C Tables 4.2.6.8 and 6.1.1.4'

loop_
_geom_angle_atom_site_label_1
_geom_angle_atom_site_label_2
_geom_angle_atom_site_label_3
_geom_angle
_geom_angle_site_symmetry_1
_geom_angle_site_symmetry_3
C1 N1 C5 116.71(13) . .
C6 N2 H2 120.5 . .
C6 N2 C8 119.03(12) . .
C8 N2 H2 120.5 . .
C8 N3 C7 116.55(12) . .
C6 N4 C7 115.37(13) . .
H5A N5 H5B 120.0 . .
C8 N5 H5A 120.0 . .
C8 N5 H5B 120.0 . .
H6A N6 H6B 120.0 . .
C7 N6 H6A 120.0 . .
C7 N6 H6B 120.0 . .
C9 N7 C10 114.94(13) . .
C10 N8 H8 120.5 . .
C11 N8 H8 120.5 . .
C11 N8 C10 119.06(13) . .
C9 N9 C11 115.37(13) . .
H10A N10 H10B 120.0 . .
C10 N10 H10A 120.0 . .
C10 N10 H10B 120.0 . .
H11A N11 H11B 120.0 . .
C11 N11 H11A 120.0 . .
C11 N11 H11B 120.0 . .
N1 C1 H1 118.2 . .
N1 C1 C2 123.56(13) . .
C2 C1 H1 118.2 . .
C1 C2 H2A 120.6 . .
C3 C2 C1 118.77(13) . .
C3 C2 H2A 120.6 . .
C2 C3 C4 118.79(14) . .
C2 C3 C9 121.06(13) . .
C4 C3 C9 120.14(13) . .
C3 C4 H4 121.1 . .
C5 C4 C3 117.85(13) . .
C5 C4 H4 121.1 . .
N1 C5 C4 124.32(13) . .
N1 C5 C6 115.46(13) . .
C4 C5 C6 120.21(13) . .
N2 C6 C5 117.04(12) . .
N4 C6 N2 123.04(13) . .
N4 C6 C5 119.90(13) . .
N3 C7 N4 125.22(13) . .
N6 C7 N3 118.91(13) . .
N6 C7 N4 115.86(13) . .
N3 C8 N2 120.73(13) . .
N5 C8 N2 118.86(13) . .
N5 C8 N3 120.40(13) . .
N7 C9 C3 116.21(13) . .
N9 C9 N7 127.85(14) . .
N9 C9 C3 115.94(13) . .
N7 C10 N8 121.38(13) . .
N10 C10 N7 120.68(13) . .
N10 C10 N8 117.94(13) . .
N9 C11 N8 121.32(13) . .
N11 C11 N8 118.87(14) . .
N11 C11 N9 119.81(13) . .
O1 C12 O2 128.20(15) . .
O1 C12 C13 116.86(14) . .
O2 C12 C13 114.94(14) . .
F1A C13 C12 111.52(15) . .
F2A C13 C12 111.66(15) . .
F2A C13 F1A 104.51(16) . .
F3A C13 C12 110.76(15) . .
F3A C13 F1A 106.42(17) . .
F3A C13 F2A 111.7(2) . .
F1B C13 C12 118.1(5) . .
F1B C13 F2B 102.7(8) . .
F2B C13 C12 106.0(5) . .
F3B C13 C12 121.4(8) . .
F3B C13 F1B 112.8(11) . .
F3B C13 F2B 88.6(10) . .
O3 C14 O4 128.75(14) . .
O3 C14 C15 117.26(13) . .
O4 C14 C15 113.98(13) . .
F4 C15 C14 114.20(13) . .
F4 C15 F5 107.37(13) . .
F4 C15 F6 106.93(13) . .
F5 C15 C14 111.43(12) . .
F5 C15 F6 105.85(13) . .
F6 C15 C14 110.61(13) . .
H5C O5 H5D 106(2) . .
H6C O6 H6D 100(2) . .

loop_
_geom_bond_atom_site_label_1
_geom_bond_atom_site_label_2
_geom_bond_distance
_geom_bond_site_symmetry_2
N1 C1 1.333(2) .
N1 C5 1.3446(19) .
N2 H2 0.8800 .
N2 C6 1.3582(19) .
N2 C8 1.3670(19) .
N3 C7 1.3429(19) .
N3 C8 1.3337(19) .
N4 C6 1.3008(19) .
N4 C7 1.3754(19) .
N5 H5A 0.8800 .
N5 H5B 0.8800 .
N5 C8 1.311(2) .
N6 H6A 0.8800 .
N6 H6B 0.8800 .
N6 C7 1.3161(19) .
N7 C9 1.3321(19) .
N7 C10 1.338(2) .
N8 H8 0.8800 .
N8 C10 1.3665(19) .
N8 C11 1.3612(19) .
N9 C9 1.3319(19) .
N9 C11 1.333(2) .
N10 H10A 0.8800 .
N10 H10B 0.8800 .
N10 C10 1.3136(19) .
N11 H11A 0.8800 .
N11 H11B 0.8800 .
N11 C11 1.320(2) .
C1 H1 0.9500 .
C1 C2 1.391(2) .
C2 H2A 0.9500 .
C2 C3 1.388(2) .
C3 C4 1.390(2) .
C3 C9 1.491(2) .
C4 H4 0.9500 .
C4 C5 1.388(2) .
C5 C6 1.482(2) .
O1 C12 1.231(2) .
O2 C12 1.245(2) .
C12 C13 1.545(2) .
C13 F1A 1.356(2) .
C13 F2A 1.314(2) .
C13 F3A 1.297(2) .
C13 F1B 1.252(9) .
C13 F2B 1.471(11) .
C13 F3B 1.252(13) .
O3 C14 1.2346(19) .
O4 C14 1.2376(19) .
C14 C15 1.545(2) .
C15 F4 1.3275(18) .
C15 F5 1.3331(19) .
C15 F6 1.3485(19) .
O5 H5C 0.83(3) .
O5 H5D 0.87(3) .
O6 H6C 0.90(3) .
O6 H6D 0.88(3) .

loop_
_geom_hbond_atom_site_label_D
_geom_hbond_atom_site_label_H
_geom_hbond_atom_site_label_A
_geom_hbond_distance_DH
_geom_hbond_distance_HA
_geom_hbond_distance_DA
_geom_hbond_angle_DHA
_geom_hbond_site_symmetry_A
_geom_hbond_publ_flag
N2 H2 O5 0.88 1.97 2.8042(16) 157.6 1_545 yes
N5 H5A N3 0.88 2.10 2.9831(18) 175.8 2_755 yes
N5 H5B O4 0.88 2.08 2.7266(16) 129.5 1_545 yes
N5 H5B O5 0.88 2.53 3.2360(17) 138.1 1_545 yes
N6 H6A O4 0.88 1.97 2.8501(17) 175.8 2_765 yes
N8 H8 O2 0.88 1.84 2.7205(17) 177.8 . yes
N10 H10A O1 0.88 2.00 2.7900(17) 149.2 2_366 yes
N10 H10B O2 0.88 2.94 3.5722(17) 130.5 . yes
N11 H11A O3 0.88 1.99 2.8101(17) 154.3 . yes
N11 H11B O6 0.88 2.12 2.9598(18) 158.2 . yes
O5 H5C O6 0.83(3) 2.05(3) 2.8610(17) 166(2) . yes
O5 H5D O3 0.87(3) 1.88(3) 2.7386(17) 172(2) . yes
O6 H6C O2 0.90(3) 1.99(3) 2.7612(17) 142(2) . yes
O6 H6D O5 0.88(3) 1.94(3) 2.8185(19) 173(2) 1_455 yes

loop_
_geom_torsion_atom_site_label_1
_geom_torsion_atom_site_label_2
_geom_torsion_atom_site_label_3
_geom_torsion_atom_site_label_4
_geom_torsion
_geom_torsion_site_symmetry_1
_geom_torsion_site_symmetry_2
_geom_torsion_site_symmetry_3
_geom_torsion_site_symmetry_4
N1 C1 C2 C3 -0.4(2) . . . .
N1 C5 C6 N2 -5.94(19) . . . .
N1 C5 C6 N4 175.51(13) . . . .
C1 N1 C5 C4 0.0(2) . . . .
C1 N1 C5 C6 178.46(13) . . . .
C1 C2 C3 C4 0.6(2) . . . .
C1 C2 C3 C9 179.58(13) . . . .
C2 C3 C4 C5 -0.5(2) . . . .
C2 C3 C9 N7 -3.1(2) . . . .
C2 C3 C9 N9 177.71(13) . . . .
C3 C4 C5 N1 0.2(2) . . . .
C3 C4 C5 C6 -178.18(13) . . . .
C4 C3 C9 N7 175.85(13) . . . .
C4 C3 C9 N9 -3.3(2) . . . .
C4 C5 C6 N2 172.58(13) . . . .
C4 C5 C6 N4 -6.0(2) . . . .
C5 N1 C1 C2 0.1(2) . . . .
C6 N2 C8 N3 -2.5(2) . . . .
C6 N2 C8 N5 177.53(13) . . . .
C6 N4 C7 N3 -1.6(2) . . . .
C6 N4 C7 N6 179.77(13) . . . .
C7 N3 C8 N2 0.5(2) . . . .
C7 N3 C8 N5 -179.49(13) . . . .
C7 N4 C6 N2 -0.6(2) . . . .
C7 N4 C6 C5 177.89(12) . . . .
C8 N2 C6 N4 2.5(2) . . . .
C8 N2 C6 C5 -175.97(12) . . . .
C8 N3 C7 N4 1.6(2) . . . .
C8 N3 C7 N6 -179.79(13) . . . .
C9 N7 C10 N8 1.7(2) . . . .
C9 N7 C10 N10 -178.75(14) . . . .
C9 N9 C11 N8 2.6(2) . . . .
C9 N9 C11 N11 -177.87(13) . . . .
C9 C3 C4 C5 -179.49(13) . . . .
C10 N7 C9 N9 1.1(2) . . . .
C10 N7 C9 C3 -177.98(12) . . . .
C10 N8 C11 N9 -0.2(2) . . . .
C10 N8 C11 N11 -179.70(14) . . . .
C11 N8 C10 N7 -2.1(2) . . . .
C11 N8 C10 N10 178.31(13) . . . .
C11 N9 C9 N7 -3.2(2) . . . .
C11 N9 C9 C3 175.83(13) . . . .
O1 C12 C13 F1A 17.5(2) . . . .
O1 C12 C13 F2A 134.03(19) . . . .
O1 C12 C13 F3A -100.8(2) . . . .
O1 C12 C13 F1B -34.3(7) . . . .
O1 C12 C13 F2B -148.7(6) . . . .
O1 C12 C13 F3B 113.0(12) . . . .
O2 C12 C13 F1A -163.08(15) . . . .
O2 C12 C13 F2A -46.6(2) . . . .
O2 C12 C13 F3A 78.6(2) . . . .
O2 C12 C13 F1B 145.1(7) . . . .
O2 C12 C13 F2B 30.7(6) . . . .
O2 C12 C13 F3B -67.6(12) . . . .
O3 C14 C15 F4 4.4(2) . . . .
O3 C14 C15 F5 -117.50(16) . . . .
O3 C14 C15 F6 125.05(15) . . . .
O4 C14 C15 F4 -176.32(14) . . . .
O4 C14 C15 F5 61.81(18) . . . .
O4 C14 C15 F6 -55.65(18) . . . .

_cod_database_fobs_code 4517262
